data_1531434
loop_
_publ_author_name
'Flemstroem, A.'
'Hirsch, T.K.'
'Sehlstedt, L.'
'Lidin, S.'
'Ojamaee, L.'

_publ_section_title
;
 Effects from hydrogen bonds on water structure in (H3 O)2 (Mo6 Cl8 X6) *
 y(H2 O) : X = Cl(y=7), Br(y=6) or I(y=6)
;
_journal_name_full 'Solid State Sciences'
_journal_page_first 1017
_journal_page_last 1022
_journal_volume 4
_journal_year 2002
_chemical_formula_sum 'Cl8 H18 I6 Mo6 O8'
_chemical_name_systematic '(H3 O)2 (Cl8 (Mo I)6) (H2 O)6'
_space_group_IT_number 14
_symmetry_space_group_name_Hall '-P 2yab'
_symmetry_space_group_name_H-M 'P 1 21/a 1'
_cell_angle_alpha 90
_cell_angle_beta 100.2
_cell_angle_gamma 90
_cell_formula_units_Z 2
_cell_length_a 18.0083
_cell_length_b 9.7612
_cell_length_c 9.8139
_cell_volume 1697.849
_citation_journal_id_ASTM SSSCFJ
_cod_data_source_file Flemstroem_SSSCFJ_2002_878.cif
_cod_data_source_block H18Cl8I6Mo6O8
_cod_original_sg_symbol_Hall '-P 2ybc (z,y,-x)'
_cod_original_formula_sum 'H18 Cl8 I6 Mo6 O8'
_cod_database_code 1531434

loop_
_symmetry_equiv_pos_as_xyz
x,y,z
-x+1/2,y+1/2,-z
-x,-y,-z
x-1/2,-y-1/2,z

loop_
_atom_site_label
_atom_site_type_symbol
_atom_site_fract_x
_atom_site_fract_y
_atom_site_fract_z
_atom_site_occupancy
_atom_site_U_iso_or_equiv
H4 H+1 0.805 0.203 0.454 1 0.0
H5 H+1 0.756 0.769 0.442 1 0.0
Cl1 Cl-1 0.0996 0.5782 0.794 1 0.0
O1 O-2 0.7961 0.73 0.3251 1 0.0
H1 H+1 0.858 0.73 0.349 1 0.0
H7 H+1 0.282 0.535 0.821 1 0.0
Mo1 Mo+2 0.00136 0.66994 0.9161 1 0.0
H2 H+1 0.207 0.183 0.745 1 0.0
I3 I-1 0.26242 0.48014 0.07757 1 0.0
Mo3 Mo+2 0.10424 0.49658 0.03359 1 0.0
Cl4 Cl-1 -0.0958 0.7426 0.049 1 0.0
I1 I-1 5e-05 -0.07452 0.78807 1 0.0
O4 O-2 0.6477 0.5618 0.5586 1 0.0
H8 H+1 0.114 0.92 0.643 1 0.0
H3 H+1 0.746 0.344 0.393 1 0.0
I2 I-1 0.00365 0.29088 0.57708 1 0.0
Cl2 Cl-1 0.1009 0.7368 0.1128 1 0.0
O2 O-2 0.7257 0.7764 0.5196 1 0.0
Cl3 Cl-1 -0.0983 0.5819 0.7297 1 0.0
H6 H+1 0.357 0.578 0.766 1 0.0
H9 H+1 0.108 0.952 0.48 1 0.0
Mo2 Mo+2 -0.00081 0.41543 0.83102 1 0.0
O3 O-2 0.7955 -0.0811 0.726 1 0.0
